data_4300425
loop_
_publ_author_name
'Farrugia, Louis J.'

_journal_name_full 'Inorganic Chemistry'
_journal_paper_doi 10.1021/ic0512678
_journal_year 2006
_chemical_formula_moiety 'Na2 Nb20 O36 Sc4'
_chemical_formula_sum 'Na2 Nb20 O36 Sc4'
_chemical_formula_weight 2660.02
_space_group_IT_number 148
_symmetry_cell_setting trigonal
_symmetry_space_group_name_Hall '-R 3'
_symmetry_space_group_name_H-M 'R -3 :H'
_cell_angle_alpha 90
_cell_angle_beta 90
_cell_angle_gamma 120
_cell_formula_units_Z 1
_cell_length_a 8.0335(3)
_cell_length_b 8.0335(3)
_cell_length_c 14.5718(5)
_cell_measurement_temperature 293(2)
_cell_volume 814.43(5)
_exptl_crystal_density_diffrn 5.424
_cod_original_sg_symbol_H-M 'R -3'
_cod_database_code 4300425

loop_
_symmetry_equiv_pos_as_xyz
'x, y, z'
'-y, x-y, z'
'-x+y, -x, z'
'x+2/3, y+1/3, z+1/3'
'-y+2/3, x-y+1/3, z+1/3'
'-x+y+2/3, -x+1/3, z+1/3'
'x+1/3, y+2/3, z+2/3'
'-y+1/3, x-y+2/3, z+2/3'
'-x+y+1/3, -x+2/3, z+2/3'
'-x, -y, -z'
'y, -x+y, -z'
'x-y, x, -z'
'-x+2/3, -y+1/3, -z+1/3'
'y+2/3, -x+y+1/3, -z+1/3'
'x-y+2/3, x+1/3, -z+1/3'
'-x+1/3, -y+2/3, -z+2/3'
'y+1/3, -x+y+2/3, -z+2/3'
'x-y+1/3, x+2/3, -z+2/3'

loop_
_atom_site_label
_atom_site_type_symbol
_atom_site_fract_x
_atom_site_fract_y
_atom_site_fract_z
_atom_site_U_iso_or_equiv
_atom_site_adp_type
_atom_site_occupancy
_atom_site_calc_flag
_atom_site_refinement_flags
_atom_site_disorder_group
_atom_site_disorder_assembly
Nb1 Nb 0.21522(3) 0.18934(3) 0.077003(17) 0.00444(8) Uani 1 d . . .
O1 O 0.0284(3) 0.2124(3) 0.17160(13) 0.0072(3) Uani 1 d . . .
O2 O 0.2453(3) 0.1616(3) 0.33814(12) 0.0085(4) Uani 1 d . . .
Nb2 Nb 0 0 0.2675(7) 0.0053(14) Uiso 0.327(5) d SP . .
Sc2 Sc 0 0 0.2746(8) 0.0043(9) Uani 0.673(5) d SP . .
Na1 Na 0.261(6) 0.614(14) 0.1560(19) 0.024(5) Uani 0.11 d P . .

loop_
_atom_site_aniso_label
_atom_site_aniso_U_11
_atom_site_aniso_U_22
_atom_site_aniso_U_33
_atom_site_aniso_U_23
_atom_site_aniso_U_13
_atom_site_aniso_U_12
Nb1 0.00423(12) 0.00450(12) 0.00407(10) 0.00016(8) -0.00022(7) 0.00180(9)
O1 0.0070(9) 0.0085(10) 0.0066(8) -0.0012(7) 0.0001(7) 0.0042(8)
O2 0.0072(9) 0.0099(10) 0.0072(8) -0.0014(7) 0.0008(7) 0.0033(8)
Sc2 0.0052(14) 0.0052(14) 0.0024(15) 0 0 0.0026(7)
Na1 0.028(12) 0.03(2) 0.011(13) 0.002(17) 0.005(9) 0.012(11)

loop_
_geom_bond_atom_site_label_1
_geom_bond_atom_site_label_2
_geom_bond_distance
_geom_bond_site_symmetry_2
_geom_bond_publ_flag
Nb1 O2 2.035(2) 9_554 ?
Nb1 O2 2.102(2) 13 ?
Nb1 O1 2.1131(19) . ?
Nb1 O1 2.1412(19) 3 ?
Nb1 O1 2.2545(19) 15 ?
Nb1 Nb1 2.7766(4) 11 ?
Nb1 Nb1 2.7766(4) 12 ?
Nb1 Nb1 2.8318(4) 3 ?
Nb1 Nb1 2.8318(4) 2 ?
Nb1 Nb2 3.2128(6) 13 ?
Nb1 Sc2 3.2197(10) 13 ?
Nb1 Nb2 3.222(9) . ?
O1 Nb2 2.128(7) . ?
O1 Nb1 2.1412(19) 2 ?
O1 Sc2 2.197(8) . ?
O1 Nb1 2.2545(19) 14_455 ?
O1 Na1 2.76(7) 15 ?
O1 Na1 2.82(9) . ?
O2 Sc2 1.967(6) . ?
O2 Nb2 2.017(6) . ?
O2 Nb1 2.035(2) 5 ?
O2 Nb1 2.102(2) 13 ?
O2 Na1 2.67(7) 5 ?
O2 Na1 2.71(8) 6_455 ?
O2 Na1 2.79(3) 16 ?
Nb2 O2 2.017(6) 2 ?
Nb2 O2 2.017(6) 3 ?
Nb2 O1 2.128(7) 2 ?
Nb2 O1 2.128(7) 3 ?
Nb2 Nb1 3.2128(6) 13 ?
Nb2 Nb1 3.2128(6) 15_445 ?
Nb2 Nb1 3.2129(6) 14_455 ?
Nb2 Nb1 3.222(9) 3 ?
Nb2 Nb1 3.222(9) 2 ?
Sc2 O2 1.967(6) 2 ?
Sc2 O2 1.967(6) 3 ?
Sc2 O1 2.197(8) 2 ?
Sc2 O1 2.197(8) 3 ?
Sc2 Na1 3.17(3) 5 ?
Sc2 Na1 3.17(3) 4_445 ?
Sc2 Na1 3.17(3) 6_455 ?
Sc2 Nb1 3.2197(9) 13 ?
Sc2 Nb1 3.2197(9) 15_445 ?
Sc2 Nb1 3.2198(9) 14_455 ?
Na1 Na1 0.61(2) 15 ?
Na1 Na1 0.61(2) 14_455 ?
Na1 Na1 0.90(3) 3_565 ?
Na1 Na1 0.90(3) 2_665 ?
Na1 Na1 1.09(3) 13_565 ?
Na1 O2 2.67(7) 9_554 ?
Na1 O2 2.71(8) 8_554 ?
Na1 O1 2.76(7) 14_455 ?
Na1 O2 2.79(3) 16 ?
Na1 Sc2 3.17(3) 7_554 ?
Na1 Nb2 3.27(3) 7_554 ?
